data_7105425
loop_
_publ_author_name
'Zhu, Yingguang'
'Zhai, Changwei'
'Yang, Liping'
'Hu, Wenhao'

_publ_section_title
;
 Copper(II)-catalyzed highly diastereoselective three-component
 reactions of aryl diazoacetates with alcohols and chalcones: an easy
 access to furan derivatives.
;
_journal_issue 16
_journal_name_full 'Chemical communications (Cambridge, England)'
_journal_page_first 2865
_journal_page_last 2867
_journal_paper_doi 10.1039/b924845e
_journal_volume 46
_journal_year 2010
_chemical_formula_sum 'C24 H22 O3'
_chemical_formula_weight 358.42
_chemical_name_systematic
;
?
;
_space_group_IT_number 19
_symmetry_cell_setting orthorhombic
_symmetry_space_group_name_Hall 'P 2ac 2ab'
_symmetry_space_group_name_H-M 'P 21 21 21'
_atom_sites_solution_hydrogens geom
_atom_sites_solution_primary direct
_atom_sites_solution_secondary difmap
_audit_creation_method SHELXL-97
_cell_angle_alpha 90.00
_cell_angle_beta 90.00
_cell_angle_gamma 90.00
_cell_formula_units_Z 4
_cell_length_a 8.6978(3)
_cell_length_b 9.0256(3)
_cell_length_c 23.8222(9)
_cell_measurement_reflns_used 9997
_cell_measurement_temperature 173(2)
_cell_measurement_theta_max 28.34
_cell_measurement_theta_min 2.41
_cell_volume 1870.11(11)
_computing_cell_refinement 'Bruker SMART'
_computing_data_collection 'Bruker SMART'
_computing_data_reduction 'Bruker SAINT'
_computing_molecular_graphics 'Bruker SHELXTL'
_computing_publication_material 'Bruker SHELXTL'
_computing_structure_refinement 'SHELXL-97 (Sheldrick, 1997)'
_computing_structure_solution 'SHELXS-97 (Sheldrick, 1990)'
_diffrn_ambient_temperature 173(2)
_diffrn_measured_fraction_theta_full 0.994
_diffrn_measured_fraction_theta_max 0.994
_diffrn_measurement_device_type 'CCD area detector'
_diffrn_measurement_method 'phi and omega scans'
_diffrn_radiation_monochromator graphite
_diffrn_radiation_source 'fine-focus sealed tube'
_diffrn_radiation_type MoK\a
_diffrn_radiation_wavelength 0.71073
_diffrn_reflns_av_R_equivalents 0.0862
_diffrn_reflns_av_sigmaI/netI 0.0322
_diffrn_reflns_limit_h_max 10
_diffrn_reflns_limit_h_min -10
_diffrn_reflns_limit_k_max 10
_diffrn_reflns_limit_k_min -10
_diffrn_reflns_limit_l_max 28
_diffrn_reflns_limit_l_min -28
_diffrn_reflns_number 21736
_diffrn_reflns_theta_full 25.01
_diffrn_reflns_theta_max 25.01
_diffrn_reflns_theta_min 2.41
_exptl_absorpt_coefficient_mu 0.083
_exptl_absorpt_correction_T_max 0.9740
_exptl_absorpt_correction_T_min 0.9582
_exptl_absorpt_correction_type multi-scan
_exptl_absorpt_process_details sadabs
_exptl_crystal_colour colorless
_exptl_crystal_density_diffrn 1.273
_exptl_crystal_density_method 'not measured'
_exptl_crystal_description block
_exptl_crystal_F_000 760
_exptl_crystal_size_max 0.52
_exptl_crystal_size_mid 0.44
_exptl_crystal_size_min 0.32
_refine_diff_density_max 0.135
_refine_diff_density_min -0.180
_refine_diff_density_rms 0.029
_refine_ls_extinction_method none
_refine_ls_goodness_of_fit_ref 1.082
_refine_ls_hydrogen_treatment constr
_refine_ls_matrix_type full
_refine_ls_number_parameters 244
_refine_ls_number_reflns 1903
_refine_ls_number_restraints 0
_refine_ls_restrained_S_all 1.082
_refine_ls_R_factor_all 0.0302
_refine_ls_R_factor_gt 0.0293
_refine_ls_shift/su_max 0.000
_refine_ls_shift/su_mean 0.000
_refine_ls_structure_factor_coef Fsqd
_refine_ls_weighting_details 'calc w=1/[\s^2^(Fo^2^)+(0.0341P)^2^+0.3370P] where P=(Fo^2^+2Fc^2^)/3'
_refine_ls_weighting_scheme calc
_refine_ls_wR_factor_gt 0.0734
_refine_ls_wR_factor_ref 0.0742
_reflns_number_gt 1849
_reflns_number_total 1903
_reflns_threshold_expression >2sigma(I)
_cod_data_source_file b924845e.txt
_cod_data_source_block z_cis-9
_cod_depositor_comments
;
The following automatic conversions were performed:
'_symmetry_cell_setting' value 'Orthorhombic' changed to 'orthorhombic'
according to '/home/saulius/struct/CIF-dictionaries/cif_core.dic'
dictionary named 'cif_core.dic' version 2.4.1 from 2010-06-29.

Automatic conversion script
Id: cif_fix_enum 1527 2010-12-29 10:47:43Z saulius 
;
_cod_original_sg_symbol_H-M P2(1)2(1)2(1)
_cod_database_code 7105425

loop_
_symmetry_equiv_pos_as_xyz
'x, y, z'
'-x+1/2, -y, z+1/2'
'-x, y+1/2, -z+1/2'
'x+1/2, -y+1/2, -z'

loop_
_atom_site_label
_atom_site_type_symbol
_atom_site_fract_x
_atom_site_fract_y
_atom_site_fract_z
_atom_site_U_iso_or_equiv
_atom_site_adp_type
_atom_site_occupancy
_atom_site_symmetry_multiplicity
_atom_site_calc_flag
_atom_site_refinement_flags
_atom_site_disorder_assembly
_atom_site_disorder_group
O1 O 0.28385(14) 0.16477(13) 0.22309(5) 0.0297(3) Uani 1 1 d . . .
O2 O 0.25329(17) 0.39995(15) 0.10462(5) 0.0409(3) Uani 1 1 d . . .
O3 O 0.36823(18) 0.42545(14) 0.18791(6) 0.0436(4) Uani 1 1 d . . .
C1 C 0.1673(2) -0.1089(2) 0.08919(8) 0.0340(4) Uani 1 1 d . . .
H1A H 0.2214 -0.1473 0.1206 0.041 Uiso 1 1 calc R . .
C2 C 0.1493(2) -0.1959(2) 0.04177(8) 0.0415(5) Uani 1 1 d . . .
H2A H 0.1923 -0.2926 0.0407 0.050 Uiso 1 1 calc R . .
C3 C 0.0689(2) -0.1422(2) -0.00389(8) 0.0423(5) Uani 1 1 d . . .
H3A H 0.0544 -0.2026 -0.0361 0.051 Uiso 1 1 calc R . .
C4 C 0.0101(2) -0.0013(2) -0.00243(8) 0.0426(5) Uani 1 1 d . . .
H4A H -0.0448 0.0361 -0.0338 0.051 Uiso 1 1 calc R . .
C5 C 0.0305(2) 0.0868(2) 0.04466(7) 0.0340(4) Uani 1 1 d . . .
H5A H -0.0091 0.1850 0.0448 0.041 Uiso 1 1 calc R . .
C6 C 0.10737(19) 0.0344(2) 0.09150(7) 0.0277(4) Uani 1 1 d . . .
C7 C 0.0989(2) 0.1167(2) 0.34894(7) 0.0331(4) Uani 1 1 d . . .
H7A H 0.0462 0.2089 0.3482 0.040 Uiso 1 1 calc R . .
C8 C 0.1242(2) 0.0462(2) 0.39983(8) 0.0409(5) Uani 1 1 d . . .
H8A H 0.0898 0.0907 0.4337 0.049 Uiso 1 1 calc R . .
C9 C 0.1990(2) -0.0878(2) 0.40125(8) 0.0392(5) Uani 1 1 d . . .
H9A H 0.2177 -0.1354 0.4362 0.047 Uiso 1 1 calc R . .
C10 C 0.2470(2) -0.1532(2) 0.35194(8) 0.0390(4) Uani 1 1 d . . .
H10A H 0.2968 -0.2469 0.3528 0.047 Uiso 1 1 calc R . .
C11 C 0.2226(2) -0.0826(2) 0.30134(8) 0.0352(4) Uani 1 1 d . . .
H11A H 0.2561 -0.1281 0.2675 0.042 Uiso 1 1 calc R . .
C12 C 0.1494(2) 0.05453(19) 0.29921(7) 0.0289(4) Uani 1 1 d . . .
C13 C 0.4596(2) 0.1213(2) 0.08255(8) 0.0332(4) Uani 1 1 d . . .
H13A H 0.4021 0.1866 0.0594 0.040 Uiso 1 1 calc R . .
C14 C 0.5854(2) 0.0463(2) 0.06063(9) 0.0407(5) Uani 1 1 d . . .
H14A H 0.6140 0.0613 0.0226 0.049 Uiso 1 1 calc R . .
C15 C 0.6692(2) -0.0496(2) 0.09364(10) 0.0453(5) Uani 1 1 d . . .
H15A H 0.7559 -0.0999 0.0786 0.054 Uiso 1 1 calc R . .
C16 C 0.6262(2) -0.0722(2) 0.14889(9) 0.0420(5) Uani 1 1 d . . .
H16A H 0.6825 -0.1396 0.1716 0.050 Uiso 1 1 calc R . .
C17 C 0.5017(2) 0.0030(2) 0.17128(8) 0.0336(4) Uani 1 1 d . . .
H17A H 0.4737 -0.0128 0.2094 0.040 Uiso 1 1 calc R . .
C18 C 0.41732(19) 0.10102(19) 0.13862(7) 0.0288(4) Uani 1 1 d . . .
C19 C 0.1312(2) 0.1347(2) 0.24413(7) 0.0303(4) Uani 1 1 d . . .
H19A H 0.0757 0.2302 0.2504 0.036 Uiso 1 1 calc R . .
C20 C 0.0558(2) 0.0509(2) 0.19666(7) 0.0349(4) Uani 1 1 d . . .
H20A H -0.0576 0.0580 0.1990 0.042 Uiso 1 1 calc R . .
H20B H 0.0860 -0.0549 0.1972 0.042 Uiso 1 1 calc R . .
C21 C 0.11615(19) 0.12800(19) 0.14395(7) 0.0279(4) Uani 1 1 d . . .
H21A H 0.0511 0.2178 0.1376 0.033 Uiso 1 1 calc R . .
C22 C 0.2798(2) 0.18330(19) 0.16356(7) 0.0269(4) Uani 1 1 d . . .
C23 C 0.29681(19) 0.34846(19) 0.14828(7) 0.0294(4) Uani 1 1 d . . .
C24 C 0.3983(4) 0.5799(2) 0.17437(11) 0.0598(7) Uani 1 1 d . . .
H24A H 0.4517 0.6272 0.2058 0.090 Uiso 1 1 calc R . .
H24B H 0.3007 0.6310 0.1675 0.090 Uiso 1 1 calc R . .
H24C H 0.4626 0.5854 0.1407 0.090 Uiso 1 1 calc R . .

loop_
_atom_site_aniso_label
_atom_site_aniso_U_11
_atom_site_aniso_U_22
_atom_site_aniso_U_33
_atom_site_aniso_U_23
_atom_site_aniso_U_13
_atom_site_aniso_U_12
O1 0.0289(6) 0.0347(6) 0.0256(5) 0.0039(5) -0.0007(5) -0.0041(5)
O2 0.0510(8) 0.0371(7) 0.0346(7) 0.0098(6) -0.0011(6) 0.0009(7)
O3 0.0600(9) 0.0256(6) 0.0452(7) 0.0030(6) -0.0133(7) -0.0040(7)
C1 0.0318(9) 0.0325(9) 0.0376(9) 0.0032(8) -0.0051(8) -0.0008(9)
C2 0.0395(10) 0.0328(9) 0.0520(11) -0.0053(9) 0.0026(9) 0.0007(9)
C3 0.0452(11) 0.0465(11) 0.0352(9) -0.0099(9) 0.0038(9) -0.0043(10)
C4 0.0444(11) 0.0562(12) 0.0270(9) 0.0023(9) -0.0021(8) 0.0037(11)
C5 0.0320(9) 0.0383(10) 0.0317(8) 0.0031(8) 0.0006(7) 0.0047(9)
C6 0.0218(7) 0.0316(9) 0.0298(8) 0.0027(7) 0.0024(7) -0.0025(7)
C7 0.0326(8) 0.0324(9) 0.0342(9) 0.0002(8) 0.0052(7) -0.0014(8)
C8 0.0448(11) 0.0479(11) 0.0301(9) 0.0010(9) 0.0041(8) -0.0081(10)
C9 0.0355(10) 0.0460(11) 0.0363(9) 0.0130(9) -0.0050(8) -0.0119(9)
C10 0.0331(9) 0.0336(9) 0.0503(11) 0.0099(9) -0.0027(9) -0.0018(8)
C11 0.0334(9) 0.0345(9) 0.0377(9) 0.0001(8) 0.0048(8) 0.0024(8)
C12 0.0245(8) 0.0310(8) 0.0313(8) 0.0016(7) 0.0010(7) -0.0024(8)
C13 0.0318(9) 0.0324(9) 0.0355(9) -0.0037(8) 0.0017(7) -0.0043(8)
C14 0.0368(9) 0.0398(10) 0.0454(10) -0.0144(9) 0.0086(9) -0.0065(9)
C15 0.0296(9) 0.0355(10) 0.0709(14) -0.0179(10) 0.0068(10) 0.0007(9)
C16 0.0292(9) 0.0328(9) 0.0641(12) -0.0025(10) -0.0049(9) 0.0031(8)
C17 0.0278(8) 0.0293(9) 0.0437(10) 0.0000(7) -0.0036(8) -0.0008(8)
C18 0.0244(8) 0.0266(8) 0.0354(9) -0.0025(7) -0.0002(7) -0.0041(7)
C19 0.0269(8) 0.0327(9) 0.0313(8) 0.0011(7) 0.0041(7) 0.0042(7)
C20 0.0263(8) 0.0459(10) 0.0326(9) 0.0042(8) 0.0005(7) -0.0052(9)
C21 0.0241(8) 0.0306(9) 0.0289(8) 0.0021(7) -0.0005(7) 0.0026(7)
C22 0.0270(8) 0.0283(8) 0.0253(7) 0.0018(7) -0.0006(7) 0.0004(7)
C23 0.0277(8) 0.0296(9) 0.0310(9) 0.0012(8) 0.0044(7) 0.0037(7)
C24 0.0883(18) 0.0257(10) 0.0655(14) 0.0061(10) -0.0202(14) -0.0059(12)

loop_
_atom_type_symbol
_atom_type_description
_atom_type_scat_dispersion_real
_atom_type_scat_dispersion_imag
_atom_type_scat_source
C C 0.0033 0.0000 'International Tables Vol C Tables 4.2.6.8 and 6.1.1.4'
H H 0.0000 0.0000 'International Tables Vol C Tables 4.2.6.8 and 6.1.1.4'
O O 0.0106 0.0000 'International Tables Vol C Tables 4.2.6.8 and 6.1.1.4'

loop_
_geom_angle_atom_site_label_1
_geom_angle_atom_site_label_2
_geom_angle_atom_site_label_3
_geom_angle
_geom_angle_site_symmetry_1
_geom_angle_site_symmetry_3
_geom_angle_publ_flag
C22 O1 C19 110.12(12) . . ?
C23 O3 C24 115.35(16) . . ?
C2 C1 C6 121.04(17) . . ?
C2 C1 H1A 119.5 . . ?
C6 C1 H1A 119.5 . . ?
C3 C2 C1 120.06(18) . . ?
C3 C2 H2A 120.0 . . ?
C1 C2 H2A 120.0 . . ?
C4 C3 C2 119.61(18) . . ?
C4 C3 H3A 120.2 . . ?
C2 C3 H3A 120.2 . . ?
C3 C4 C5 120.34(18) . . ?
C3 C4 H4A 119.8 . . ?
C5 C4 H4A 119.8 . . ?
C6 C5 C4 121.17(18) . . ?
C6 C5 H5A 119.4 . . ?
C4 C5 H5A 119.4 . . ?
C5 C6 C1 117.74(16) . . ?
C5 C6 C21 120.01(16) . . ?
C1 C6 C21 122.14(15) . . ?
C12 C7 C8 120.87(17) . . ?
C12 C7 H7A 119.6 . . ?
C8 C7 H7A 119.6 . . ?
C9 C8 C7 120.02(18) . . ?
C9 C8 H8A 120.0 . . ?
C7 C8 H8A 120.0 . . ?
C8 C9 C10 119.94(17) . . ?
C8 C9 H9A 120.0 . . ?
C10 C9 H9A 120.0 . . ?
C9 C10 C11 119.97(18) . . ?
C9 C10 H10A 120.0 . . ?
C11 C10 H10A 120.0 . . ?
C10 C11 C12 120.84(17) . . ?
C10 C11 H11A 119.6 . . ?
C12 C11 H11A 119.6 . . ?
C7 C12 C11 118.32(16) . . ?
C7 C12 C19 121.22(16) . . ?
C11 C12 C19 120.42(15) . . ?
C14 C13 C18 120.19(18) . . ?
C14 C13 H13A 119.9 . . ?
C18 C13 H13A 119.9 . . ?
C15 C14 C13 120.55(19) . . ?
C15 C14 H14A 119.7 . . ?
C13 C14 H14A 119.7 . . ?
C14 C15 C16 119.50(18) . . ?
C14 C15 H15A 120.2 . . ?
C16 C15 H15A 120.2 . . ?
C15 C16 C17 120.39(19) . . ?
C15 C16 H16A 119.8 . . ?
C17 C16 H16A 119.8 . . ?
C16 C17 C18 120.64(18) . . ?
C16 C17 H17A 119.7 . . ?
C18 C17 H17A 119.7 . . ?
C17 C18 C13 118.70(17) . . ?
C17 C18 C22 120.37(16) . . ?
C13 C18 C22 120.92(16) . . ?
O1 C19 C12 107.23(13) . . ?
O1 C19 C20 103.51(13) . . ?
C12 C19 C20 117.20(15) . . ?
O1 C19 H19A 109.5 . . ?
C12 C19 H19A 109.5 . . ?
C20 C19 H19A 109.5 . . ?
C19 C20 C21 103.76(14) . . ?
C19 C20 H20A 111.0 . . ?
C21 C20 H20A 111.0 . . ?
C19 C20 H20B 111.0 . . ?
C21 C20 H20B 111.0 . . ?
H20A C20 H20B 109.0 . . ?
C6 C21 C20 114.06(15) . . ?
C6 C21 C22 117.85(14) . . ?
C20 C21 C22 102.14(13) . . ?
C6 C21 H21A 107.4 . . ?
C20 C21 H21A 107.4 . . ?
C22 C21 H21A 107.4 . . ?
O1 C22 C18 108.06(13) . . ?
O1 C22 C23 110.21(13) . . ?
C18 C22 C23 107.65(14) . . ?
O1 C22 C21 106.19(13) . . ?
C18 C22 C21 115.90(13) . . ?
C23 C22 C21 108.79(14) . . ?
O2 C23 O3 124.16(16) . . ?
O2 C23 C22 123.29(16) . . ?
O3 C23 C22 112.53(14) . . ?
O3 C24 H24A 109.5 . . ?
O3 C24 H24B 109.5 . . ?
H24A C24 H24B 109.5 . . ?
O3 C24 H24C 109.5 . . ?
H24A C24 H24C 109.5 . . ?
H24B C24 H24C 109.5 . . ?

loop_
_geom_bond_atom_site_label_1
_geom_bond_atom_site_label_2
_geom_bond_distance
_geom_bond_site_symmetry_2
_geom_bond_publ_flag
O1 C22 1.4284(19) . ?
O1 C19 1.445(2) . ?
O2 C23 1.200(2) . ?
O3 C23 1.327(2) . ?
O3 C24 1.454(2) . ?
C1 C2 1.385(3) . ?
C1 C6 1.396(2) . ?
C1 H1A 0.9500 . ?
C2 C3 1.381(3) . ?
C2 H2A 0.9500 . ?
C3 C4 1.371(3) . ?
C3 H3A 0.9500 . ?
C4 C5 1.387(3) . ?
C4 H4A 0.9500 . ?
C5 C6 1.384(2) . ?
C5 H5A 0.9500 . ?
C6 C21 1.510(2) . ?
C7 C12 1.382(2) . ?
C7 C8 1.386(3) . ?
C7 H7A 0.9500 . ?
C8 C9 1.374(3) . ?
C8 H8A 0.9500 . ?
C9 C10 1.379(3) . ?
C9 H9A 0.9500 . ?
C10 C11 1.380(3) . ?
C10 H10A 0.9500 . ?
C11 C12 1.393(3) . ?
C11 H11A 0.9500 . ?
C12 C19 1.507(2) . ?
C13 C14 1.389(3) . ?
C13 C18 1.398(2) . ?
C13 H13A 0.9500 . ?
C14 C15 1.378(3) . ?
C14 H14A 0.9500 . ?
C15 C16 1.383(3) . ?
C15 H15A 0.9500 . ?
C16 C17 1.385(3) . ?
C16 H16A 0.9500 . ?
C17 C18 1.388(3) . ?
C17 H17A 0.9500 . ?
C18 C22 1.528(2) . ?
C19 C20 1.510(2) . ?
C19 H19A 1.0000 . ?
C20 C21 1.529(2) . ?
C20 H20A 0.9900 . ?
C20 H20B 0.9900 . ?
C21 C22 1.579(2) . ?
C21 H21A 1.0000 . ?
C22 C23 1.542(2) . ?
C24 H24A 0.9800 . ?
C24 H24B 0.9800 . ?
C24 H24C 0.9800 . ?

loop_
_geom_torsion_atom_site_label_1
_geom_torsion_atom_site_label_2
_geom_torsion_atom_site_label_3
_geom_torsion_atom_site_label_4
_geom_torsion
_geom_torsion_site_symmetry_1
_geom_torsion_site_symmetry_2
_geom_torsion_site_symmetry_3
_geom_torsion_site_symmetry_4
_geom_torsion_publ_flag
C6 C1 C2 C3 -1.0(3) . . . . ?
C1 C2 C3 C4 1.4(3) . . . . ?
C2 C3 C4 C5 -0.3(3) . . . . ?
C3 C4 C5 C6 -1.3(3) . . . . ?
C4 C5 C6 C1 1.7(3) . . . . ?
C4 C5 C6 C21 -174.81(17) . . . . ?
C2 C1 C6 C5 -0.5(3) . . . . ?
C2 C1 C6 C21 175.88(17) . . . . ?
C12 C7 C8 C9 -0.6(3) . . . . ?
C7 C8 C9 C10 -0.9(3) . . . . ?
C8 C9 C10 C11 1.3(3) . . . . ?
C9 C10 C11 C12 -0.1(3) . . . . ?
C8 C7 C12 C11 1.7(3) . . . . ?
C8 C7 C12 C19 -176.14(18) . . . . ?
C10 C11 C12 C7 -1.4(3) . . . . ?
C10 C11 C12 C19 176.53(17) . . . . ?
C18 C13 C14 C15 0.5(3) . . . . ?
C13 C14 C15 C16 0.7(3) . . . . ?
C14 C15 C16 C17 -1.2(3) . . . . ?
C15 C16 C17 C18 0.5(3) . . . . ?
C16 C17 C18 C13 0.6(3) . . . . ?
C16 C17 C18 C22 179.87(16) . . . . ?
C14 C13 C18 C17 -1.1(3) . . . . ?
C14 C13 C18 C22 179.62(16) . . . . ?
C22 O1 C19 C12 156.36(13) . . . . ?
C22 O1 C19 C20 31.84(18) . . . . ?
C7 C12 C19 O1 116.10(17) . . . . ?
C11 C12 C19 O1 -61.7(2) . . . . ?
C7 C12 C19 C20 -128.16(19) . . . . ?
C11 C12 C19 C20 54.0(2) . . . . ?
O1 C19 C20 C21 -38.26(17) . . . . ?
C12 C19 C20 C21 -156.03(15) . . . . ?
C5 C6 C21 C20 124.52(18) . . . . ?
C1 C6 C21 C20 -51.8(2) . . . . ?
C5 C6 C21 C22 -115.73(18) . . . . ?
C1 C6 C21 C22 68.0(2) . . . . ?
C19 C20 C21 C6 158.38(14) . . . . ?
C19 C20 C21 C22 30.12(17) . . . . ?
C19 O1 C22 C18 -137.29(14) . . . . ?
C19 O1 C22 C23 105.33(16) . . . . ?
C19 O1 C22 C21 -12.33(18) . . . . ?
C17 C18 C22 O1 12.5(2) . . . . ?
C13 C18 C22 O1 -168.27(15) . . . . ?
C17 C18 C22 C23 131.52(17) . . . . ?
C13 C18 C22 C23 -49.3(2) . . . . ?
C17 C18 C22 C21 -106.46(18) . . . . ?
C13 C18 C22 C21 72.8(2) . . . . ?
C6 C21 C22 O1 -137.59(15) . . . . ?
C20 C21 C22 O1 -11.77(17) . . . . ?
C6 C21 C22 C18 -17.6(2) . . . . ?
C20 C21 C22 C18 108.21(16) . . . . ?
C6 C21 C22 C23 103.81(16) . . . . ?
C20 C21 C22 C23 -130.37(15) . . . . ?
C24 O3 C23 O2 -2.6(3) . . . . ?
C24 O3 C23 C22 175.61(19) . . . . ?
O1 C22 C23 O2 -157.29(16) . . . . ?
C18 C22 C23 O2 85.1(2) . . . . ?
C21 C22 C23 O2 -41.2(2) . . . . ?
O1 C22 C23 O3 24.5(2) . . . . ?
C18 C22 C23 O3 -93.17(17) . . . . ?
C21 C22 C23 O3 140.50(15) . . . . ?

loop_
_cod_related_entry_id
_cod_related_entry_database
_cod_related_entry_code
1 ChemSpider 30653191
